data_7220216
loop_
_publ_author_name
'Singh, Vinay Kumar'
'Verma, Sanjay Kumar'
'Kadu, Rahul Vilasrao'
'Mobin, Shaikh M.'

_publ_section_title
;
 Identification of unusual C--Cl&#x2022;&#x2022;&#x2022;\p contacts in
 2-(alkylamino)-3-chloro-1,4-naphthoquinones: Effect of N-substituents on
 crystal packings, fluorescence, redox and anti-microbial properties
;
_journal_name_full 'RSC Adv.'
_journal_paper_doi 10.1039/C5RA02295A
_journal_year 2015
_chemical_formula_sum 'C17 H12 Cl N O2'
_chemical_formula_weight 297.73
_chemical_name_systematic
;
 ?
;
_space_group_IT_number 14
_symmetry_cell_setting monoclinic
_symmetry_space_group_name_Hall '-P 2ybc'
_symmetry_space_group_name_H-M 'P 1 21/c 1'
_atom_sites_solution_hydrogens geom
_atom_sites_solution_primary direct
_atom_sites_solution_secondary difmap
_audit_creation_method SHELXL-97
_audit_update_record
;
2014-02-11 deposited with the CCDC.
2015-04-24 downloaded from the CCDC.
;
_cell_angle_alpha 90.00
_cell_angle_beta 93.836(4)
_cell_angle_gamma 90.00
_cell_formula_units_Z 4
_cell_length_a 10.2681(4)
_cell_length_b 7.7447(3)
_cell_length_c 17.5818(9)
_cell_measurement_reflns_used 3512
_cell_measurement_temperature 293(2)
_cell_measurement_theta_max 32.5263
_cell_measurement_theta_min 2.9477
_cell_volume 1395.03(10)
_computing_cell_refinement 'CrysAlis RED, Oxford Diffraction Ltd.,'
_computing_data_collection 'CrysAlis CCD, Oxford Diffraction Ltd.,'
_computing_data_reduction 'CrysAlis RED, Oxford Diffraction Ltd.,'
_computing_molecular_graphics Ortep3
_computing_publication_material Shelx97
_computing_structure_refinement 'SHELXL-97 (Sheldrick, 1997)'
_computing_structure_solution 'SHELXS-97 (Sheldrick, 1997)'
_diffrn_ambient_temperature 293(2)
_diffrn_detector_area_resol_mean 15.9948
_diffrn_measured_fraction_theta_full 0.999
_diffrn_measured_fraction_theta_max 0.999
_diffrn_measurement_device_type 'OXFORD DIFFRACTION SUPER NOVA'
_diffrn_measurement_method \w/q-scan
_diffrn_radiation_monochromator graphite
_diffrn_radiation_source 'Micro-Focus (Mo) X-ray Source'
_diffrn_radiation_type MoK\a
_diffrn_radiation_wavelength 0.71073
_diffrn_reflns_av_R_equivalents 0.0451
_diffrn_reflns_av_sigmaI/netI 0.0389
_diffrn_reflns_limit_h_max 12
_diffrn_reflns_limit_h_min -11
_diffrn_reflns_limit_k_max 9
_diffrn_reflns_limit_k_min -5
_diffrn_reflns_limit_l_max 20
_diffrn_reflns_limit_l_min -20
_diffrn_reflns_number 10267
_diffrn_reflns_theta_full 25.00
_diffrn_reflns_theta_max 25.00
_diffrn_reflns_theta_min 2.95
_exptl_absorpt_coefficient_mu 0.277
_exptl_absorpt_correction_T_max 0.9391
_exptl_absorpt_correction_T_min 0.9166
_exptl_absorpt_correction_type multi-scan
_exptl_absorpt_process_details
;
CrysAlis RED, Oxford Diffraction Ltd.,
Version 1.171.31.7 (release 18-10-2006 CrysAlis171 .NET)
(compiled Oct 18 2006,16:28:17)
Empirical absorption correction using spherical harmonics,
 implemented in SCALE3 ABSPACK scaling algorithm.
;
_exptl_crystal_colour yellow
_exptl_crystal_density_diffrn 1.418
_exptl_crystal_density_method 'not measured'
_exptl_crystal_description block
_exptl_crystal_F_000 616
_exptl_crystal_size_max 0.32
_exptl_crystal_size_mid 0.27
_exptl_crystal_size_min 0.23
_refine_diff_density_max 0.210
_refine_diff_density_min -0.233
_refine_diff_density_rms 0.039
_refine_ls_extinction_method none
_refine_ls_goodness_of_fit_ref 1.004
_refine_ls_hydrogen_treatment mixed
_refine_ls_matrix_type full
_refine_ls_number_parameters 194
_refine_ls_number_reflns 2451
_refine_ls_number_restraints 0
_refine_ls_restrained_S_all 1.004
_refine_ls_R_factor_all 0.0576
_refine_ls_R_factor_gt 0.0441
_refine_ls_shift/su_max 0.001
_refine_ls_shift/su_mean 0.000
_refine_ls_structure_factor_coef Fsqd
_refine_ls_weighting_details 'calc w=1/[\s^2^(Fo^2^)+(0.0572P)^2^+0.1841P] where P=(Fo^2^+2Fc^2^)/3'
_refine_ls_weighting_scheme calc
_refine_ls_wR_factor_gt 0.1085
_refine_ls_wR_factor_ref 0.1204
_reflns_number_gt 1919
_reflns_number_total 2451
_reflns_threshold_expression >2sigma(I)
_cod_data_source_file c5ra02295a2.cif
_cod_data_source_block msu003
_cod_depositor_comments
;
The following automatic conversions were performed:

'_symmetry_cell_setting' value 'Monoclinic' changed to 'monoclinic'
according to
/usr/data/users/saulius/crontab/automatic-downloads/rss-feeds/RSC/lib/dictionaries/cif_core.dic
dictionary named 'cif_core.dic' version 2.4.2 from 2011-04-26.

Automatic conversion script
Id: cif_fix_values 3271 2015-04-21 07:52:19Z andrius 
;
_cod_original_sg_symbol_H-M 'P 21/c'
_cod_database_code 7220216

loop_
_symmetry_equiv_pos_as_xyz
'x, y, z'
'-x, y+1/2, -z+1/2'
'-x, -y, -z'
'x, -y-1/2, z-1/2'

loop_
_atom_site_label
_atom_site_type_symbol
_atom_site_fract_x
_atom_site_fract_y
_atom_site_fract_z
_atom_site_U_iso_or_equiv
_atom_site_adp_type
_atom_site_occupancy
_atom_site_symmetry_multiplicity
_atom_site_calc_flag
_atom_site_refinement_flags
Cl1 Cl 1.20249(6) 0.01137(8) 0.74522(4) 0.0657(3) Uani 1 1 d .
N1 N 1.10534(18) -0.3601(3) 0.67883(11) 0.0473(5) Uani 1 1 d .
O1 O 0.91710(17) -0.3844(2) 0.57403(10) 0.0673(5) Uani 1 1 d .
O2 O 1.04969(16) 0.2552(2) 0.65823(10) 0.0611(5) Uani 1 1 d .
C1 C 0.9432(2) -0.2384(3) 0.59417(12) 0.0427(5) Uani 1 1 d .
C2 C 0.87091(19) -0.0893(3) 0.56124(11) 0.0395(5) Uani 1 1 d .
C3 C 0.7677(2) -0.1168(3) 0.50668(12) 0.0493(6) Uani 1 1 d .
H3 H 0.7443 -0.2285 0.4919 0.059 Uiso 1 1 calc R
C4 C 0.7007(2) 0.0226(3) 0.47504(14) 0.0565(6) Uani 1 1 d .
H4 H 0.6318 0.0047 0.4388 0.068 Uiso 1 1 calc R
C5 C 0.7350(2) 0.1879(3) 0.49652(13) 0.0564(6) Uani 1 1 d .
H5 H 0.6890 0.2813 0.4750 0.068 Uiso 1 1 calc R
C6 C 0.8384(2) 0.2160(3) 0.55043(13) 0.0510(6) Uani 1 1 d .
H6 H 0.8619 0.3280 0.5646 0.061 Uiso 1 1 calc R
C7 C 0.90580(19) 0.0774(3) 0.58279(12) 0.0399(5) Uani 1 1 d .
C8 C 1.0170(2) 0.1071(3) 0.64113(12) 0.0428(5) Uani 1 1 d .
C9 C 1.08143(19) -0.0418(3) 0.67582(13) 0.0438(5) Uani 1 1 d .
C10 C 1.05316(18) -0.2088(3) 0.65495(12) 0.0392(5) Uani 1 1 d .
C11 C 1.2195(2) -0.4007(3) 0.73041(12) 0.0488(6) Uani 1 1 d .
H11A H 1.2037 -0.5079 0.7568 0.059 Uiso 1 1 calc R
H11B H 1.2311 -0.3102 0.7684 0.059 Uiso 1 1 calc R
C12 C 1.34369(19) -0.4182(3) 0.68884(11) 0.0424(5) Uani 1 1 d .
C13 C 1.4371(2) -0.2899(3) 0.69116(13) 0.0530(6) Uani 1 1 d .
H13 H 1.4254 -0.1906 0.7197 0.064 Uiso 1 1 calc R
C14 C 1.5479(2) -0.3081(4) 0.65134(14) 0.0606(7) Uani 1 1 d .
H14 H 1.6102 -0.2208 0.6531 0.073 Uiso 1 1 calc R
C15 C 1.5666(2) -0.4539(4) 0.60937(14) 0.0585(7) Uani 1 1 d .
H15 H 1.6410 -0.4651 0.5823 0.070 Uiso 1 1 calc R
C16 C 1.4753(2) -0.5832(4) 0.60738(14) 0.0623(7) Uani 1 1 d .
H16 H 1.4879 -0.6828 0.5793 0.075 Uiso 1 1 calc R
C17 C 1.3642(2) -0.5652(3) 0.64726(13) 0.0538(6) Uani 1 1 d .
H17 H 1.3027 -0.6535 0.6459 0.065 Uiso 1 1 calc R
H1N H 1.072(3) -0.450(4) 0.6561(15) 0.076(9) Uiso 1 1 d .

loop_
_atom_site_aniso_label
_atom_site_aniso_U_11
_atom_site_aniso_U_22
_atom_site_aniso_U_33
_atom_site_aniso_U_23
_atom_site_aniso_U_13
_atom_site_aniso_U_12
Cl1 0.0493(4) 0.0565(4) 0.0882(5) -0.0204(3) -0.0192(3) 0.0021(3)
N1 0.0355(10) 0.0403(11) 0.0654(13) -0.0031(10) -0.0011(8) 0.0006(8)
O1 0.0733(12) 0.0323(9) 0.0922(13) -0.0038(9) -0.0244(9) -0.0052(8)
O2 0.0587(11) 0.0365(9) 0.0869(12) -0.0128(9) -0.0045(9) -0.0056(8)
C1 0.0407(12) 0.0335(12) 0.0543(13) 0.0006(10) 0.0063(10) -0.0032(9)
C2 0.0382(11) 0.0384(12) 0.0430(11) -0.0005(9) 0.0100(9) -0.0021(9)
C3 0.0523(14) 0.0425(13) 0.0526(13) 0.0020(11) 0.0006(10) -0.0066(11)
C4 0.0545(14) 0.0587(16) 0.0546(14) 0.0045(12) -0.0093(11) -0.0011(12)
C5 0.0613(15) 0.0501(15) 0.0578(15) 0.0069(12) 0.0031(12) 0.0105(12)
C6 0.0554(14) 0.0389(13) 0.0591(14) -0.0003(11) 0.0065(11) 0.0010(11)
C7 0.0383(11) 0.0367(12) 0.0458(12) -0.0015(10) 0.0114(9) -0.0007(9)
C8 0.0388(11) 0.0350(12) 0.0556(13) -0.0061(10) 0.0106(10) -0.0037(9)
C9 0.0314(11) 0.0433(13) 0.0567(13) -0.0087(10) 0.0038(9) -0.0020(9)
C10 0.0316(11) 0.0369(12) 0.0498(12) -0.0016(10) 0.0071(9) 0.0000(9)
C11 0.0430(12) 0.0534(15) 0.0500(13) 0.0041(11) 0.0027(10) 0.0028(10)
C12 0.0366(11) 0.0475(13) 0.0421(12) 0.0051(10) -0.0060(9) 0.0044(10)
C13 0.0404(13) 0.0540(15) 0.0632(15) -0.0080(12) -0.0066(10) 0.0023(11)
C14 0.0350(13) 0.0708(18) 0.0752(17) 0.0008(14) -0.0021(11) -0.0083(12)
C15 0.0375(12) 0.0790(19) 0.0590(15) -0.0001(14) 0.0023(11) 0.0045(12)
C16 0.0529(15) 0.0711(18) 0.0631(16) -0.0135(14) 0.0065(12) 0.0063(13)
C17 0.0459(13) 0.0530(15) 0.0623(15) -0.0049(12) 0.0019(11) -0.0036(11)

loop_
_atom_type_symbol
_atom_type_description
_atom_type_scat_dispersion_real
_atom_type_scat_dispersion_imag
_atom_type_scat_source
C C 0.0033 0.0016 'International Tables Vol C Tables 4.2.6.8 and 6.1.1.4'
H H 0.0000 0.0000 'International Tables Vol C Tables 4.2.6.8 and 6.1.1.4'
O O 0.0106 0.0060 'International Tables Vol C Tables 4.2.6.8 and 6.1.1.4'
N N 0.0061 0.0033 'International Tables Vol C Tables 4.2.6.8 and 6.1.1.4'
Cl Cl 0.1484 0.1585 'International Tables Vol C Tables 4.2.6.8 and 6.1.1.4'

loop_
_geom_angle_atom_site_label_1
_geom_angle_atom_site_label_2
_geom_angle_atom_site_label_3
_geom_angle
C10 N1 C11 131.7(2)
C10 N1 H1N 114.9(19)
C11 N1 H1N 113.0(19)
O1 C1 C2 121.5(2)
O1 C1 C10 119.1(2)
C2 C1 C10 119.38(18)
C7 C2 C3 120.0(2)
C7 C2 C1 120.62(19)
C3 C2 C1 119.3(2)
C4 C3 C2 119.5(2)
C4 C3 H3 120.3
C2 C3 H3 120.3
C5 C4 C3 120.5(2)
C5 C4 H4 119.7
C3 C4 H4 119.7
C4 C5 C6 120.1(2)
C4 C5 H5 119.9
C6 C5 H5 119.9
C7 C6 C5 119.9(2)
C7 C6 H6 120.1
C5 C6 H6 120.1
C6 C7 C2 119.9(2)
C6 C7 C8 120.0(2)
C2 C7 C8 120.06(19)
O2 C8 C9 122.2(2)
O2 C8 C7 119.6(2)
C9 C8 C7 118.16(18)
C10 C9 C8 123.9(2)
C10 C9 Cl1 122.83(18)
C8 C9 Cl1 113.22(16)
N1 C10 C9 131.8(2)
N1 C10 C1 110.52(18)
C9 C10 C1 117.69(19)
N1 C11 C12 112.56(17)
N1 C11 H11A 109.1
C12 C11 H11A 109.1
N1 C11 H11B 109.1
C12 C11 H11B 109.1
H11A C11 H11B 107.8
C17 C12 C13 118.7(2)
C17 C12 C11 119.5(2)
C13 C12 C11 121.8(2)
C12 C13 C14 120.4(2)
C12 C13 H13 119.8
C14 C13 H13 119.8
C15 C14 C13 120.4(2)
C15 C14 H14 119.8
C13 C14 H14 119.8
C14 C15 C16 119.7(2)
C14 C15 H15 120.1
C16 C15 H15 120.1
C15 C16 C17 119.9(3)
C15 C16 H16 120.0
C17 C16 H16 120.0
C12 C17 C16 120.8(2)
C12 C17 H17 119.6
C16 C17 H17 119.6

loop_
_geom_bond_atom_site_label_1
_geom_bond_atom_site_label_2
_geom_bond_distance
Cl1 C9 1.732(2)
N1 C10 1.344(3)
N1 C11 1.467(3)
N1 H1N 0.86(3)
O1 C1 1.210(3)
O2 C8 1.227(3)
C1 C2 1.471(3)
C1 C10 1.519(3)
C2 C7 1.385(3)
C2 C3 1.398(3)
C3 C4 1.377(3)
C3 H3 0.9300
C4 C5 1.374(3)
C4 H4 0.9300
C5 C6 1.392(3)
C5 H5 0.9300
C6 C7 1.380(3)
C6 H6 0.9300
C7 C8 1.501(3)
C8 C9 1.444(3)
C9 C10 1.370(3)
C11 C12 1.518(3)
C11 H11A 0.9700
C11 H11B 0.9700
C12 C17 1.377(3)
C12 C13 1.380(3)
C13 C14 1.382(3)
C13 H13 0.9300
C14 C15 1.369(4)
C14 H14 0.9300
C15 C16 1.371(4)
C15 H15 0.9300
C16 C17 1.386(3)
C16 H16 0.9300
C17 H17 0.9300

loop_
_geom_torsion_atom_site_label_1
_geom_torsion_atom_site_label_2
_geom_torsion_atom_site_label_3
_geom_torsion_atom_site_label_4
_geom_torsion
O1 C1 C2 C7 -177.3(2)
C10 C1 C2 C7 2.8(3)
O1 C1 C2 C3 1.5(3)
C10 C1 C2 C3 -178.42(17)
C7 C2 C3 C4 -0.4(3)
C1 C2 C3 C4 -179.2(2)
C2 C3 C4 C5 0.2(4)
C3 C4 C5 C6 0.3(4)
C4 C5 C6 C7 -0.5(4)
C5 C6 C7 C2 0.4(3)
C5 C6 C7 C8 -179.79(19)
C3 C2 C7 C6 0.1(3)
C1 C2 C7 C6 178.92(19)
C3 C2 C7 C8 -179.74(18)
C1 C2 C7 C8 -0.9(3)
C6 C7 C8 O2 -2.0(3)
C2 C7 C8 O2 177.88(19)
C6 C7 C8 C9 177.49(19)
C2 C7 C8 C9 -2.6(3)
O2 C8 C9 C10 -175.8(2)
C7 C8 C9 C10 4.7(3)
O2 C8 C9 Cl1 2.4(3)
C7 C8 C9 Cl1 -177.08(14)
C11 N1 C10 C9 -6.8(4)
C11 N1 C10 C1 173.5(2)
C8 C9 C10 N1 177.5(2)
Cl1 C9 C10 N1 -0.6(3)
C8 C9 C10 C1 -2.9(3)
Cl1 C9 C10 C1 179.07(14)
O1 C1 C10 N1 -1.1(3)
C2 C1 C10 N1 178.82(17)
O1 C1 C10 C9 179.2(2)
C2 C1 C10 C9 -0.9(3)
C10 N1 C11 C12 -90.2(3)
N1 C11 C12 C17 -75.9(3)
N1 C11 C12 C13 103.8(2)
C17 C12 C13 C14 1.1(3)
C11 C12 C13 C14 -178.6(2)
C12 C13 C14 C15 -0.3(4)
C13 C14 C15 C16 -0.6(4)
C14 C15 C16 C17 0.5(4)
C13 C12 C17 C16 -1.1(3)
C11 C12 C17 C16 178.6(2)
C15 C16 C17 C12 0.3(4)
